data_7245431
loop_
_publ_author_name
'Croitor, Lilia'
'Coropceanu, Eduard B.'
'Fonari, Marina S.'

_publ_section_title
;
 Anion--pyridine-n-oxime interplay to control metal--metal separations in
 a series of Cu(ii) coordination polymers
;
_journal_name_full CrystEngComm
_journal_paper_doi 10.1039/D2CE01000C
_journal_year 2022
_chemical_formula_moiety 'C18 H18 Cu N4 O10'
_chemical_formula_sum 'C18 H18 Cu N4 O10'
_chemical_formula_weight 513.90
_space_group_crystal_system triclinic
_space_group_IT_number 2
_space_group_name_Hall '-P 1'
_space_group_name_H-M_alt 'P -1'
_atom_sites_solution_hydrogens geom
_atom_sites_solution_primary direct
_atom_sites_solution_secondary difmap
_audit_creation_method SHELXL-2014/7
_audit_update_record
;
2022-05-23 deposited with the CCDC.	2022-08-15 downloaded from the CCDC.
;
_cell_angle_alpha 113.875(15)
_cell_angle_beta 90.888(11)
_cell_angle_gamma 99.321(12)
_cell_formula_units_Z 1
_cell_length_a 5.1679(7)
_cell_length_b 10.3878(18)
_cell_length_c 10.5431(14)
_cell_measurement_reflns_used 993
_cell_measurement_temperature 293(2)
_cell_measurement_theta_max 28.9837
_cell_measurement_theta_min 3.6103
_cell_volume 508.66(15)
_computing_cell_refinement
;
CrysAlisPro, Agilent Technologies,
Version 1.171.35.21b (release 03-02-2012 CrysAlis171 .NET)
(compiled Feb  3 2012,10:37:01)
;
_computing_data_collection
;
CrysAlisPro, Agilent Technologies,
Version 1.171.35.21b (release 03-02-2012 CrysAlis171 .NET)
(compiled Feb  3 2012,10:37:01)
;
_computing_data_reduction
;
CrysAlisPro, Agilent Technologies,
Version 1.171.35.21b (release 03-02-2012 CrysAlis171 .NET)
(compiled Feb  3 2012,10:37:01)
;
_computing_structure_refinement 'SHELXL-2014/7 (Sheldrick, 2014)'
_computing_structure_solution 'SHELXS-2014/7 (Sheldrick, 2014)'
_diffrn_ambient_temperature 293(2)
_diffrn_detector_area_resol_mean 15.9914
_diffrn_measured_fraction_theta_full 0.995
_diffrn_measured_fraction_theta_max 0.995
_diffrn_measurement_device_type 'Xcalibur, Eos'
_diffrn_radiation_monochromator graphite
_diffrn_radiation_source 'Enhance (Mo) X-ray Source'
_diffrn_radiation_type MoK\a
_diffrn_radiation_wavelength 0.71073
_diffrn_reflns_av_R_equivalents 0.0402
_diffrn_reflns_av_unetI/netI 0.0688
_diffrn_reflns_Laue_measured_fraction_full 0.995
_diffrn_reflns_Laue_measured_fraction_max 0.995
_diffrn_reflns_limit_h_max 4
_diffrn_reflns_limit_h_min -6
_diffrn_reflns_limit_k_max 12
_diffrn_reflns_limit_k_min -12
_diffrn_reflns_limit_l_max 12
_diffrn_reflns_limit_l_min -8
_diffrn_reflns_number 2673
_diffrn_reflns_point_group_measured_fraction_full 0.995
_diffrn_reflns_point_group_measured_fraction_max 0.995
_diffrn_reflns_theta_full 24.992
_diffrn_reflns_theta_max 24.992
_diffrn_reflns_theta_min 3.618
_exptl_absorpt_coefficient_mu 1.141
_exptl_absorpt_correction_T_max 1.00000
_exptl_absorpt_correction_T_min 0.59301
_exptl_absorpt_correction_type multi-scan
_exptl_absorpt_process_details
;
CrysAlisPro, Agilent Technologies,
Version 1.171.35.21b (release 03-02-2012 CrysAlis171 .NET)
(compiled Feb  3 2012,10:37:01)
Empirical absorption correction using spherical harmonics,
 implemented in SCALE3 ABSPACK scaling algorithm.
;
_exptl_crystal_colour blue
_exptl_crystal_density_diffrn 1.678
_exptl_crystal_description block
_exptl_crystal_F_000 263
_exptl_crystal_size_max 0.20
_exptl_crystal_size_mid 0.12
_exptl_crystal_size_min 0.02
_refine_diff_density_max 0.332
_refine_diff_density_min -0.424
_refine_diff_density_rms 0.074
_refine_ls_extinction_method none
_refine_ls_goodness_of_fit_ref 1.050
_refine_ls_hydrogen_treatment constr
_refine_ls_matrix_type full
_refine_ls_number_parameters 151
_refine_ls_number_reflns 1780
_refine_ls_number_restraints 0
_refine_ls_restrained_S_all 1.050
_refine_ls_R_factor_all 0.0693
_refine_ls_R_factor_gt 0.0493
_refine_ls_shift/su_max 0.000
_refine_ls_shift/su_mean 0.000
_refine_ls_structure_factor_coef Fsqd
_refine_ls_weighting_details 'w=1/[\s^2^(Fo^2^)+(0.0409P)^2^+0.1316P] where P=(Fo^2^+2Fc^2^)/3'
_refine_ls_weighting_scheme calc
_refine_ls_wR_factor_gt 0.1023
_refine_ls_wR_factor_ref 0.1115
_reflns_Friedel_coverage 0.000
_reflns_number_gt 1399
_reflns_number_total 1780
_reflns_threshold_expression 'I > 2\s(I)'
_cod_data_source_file d2ce01000c2.cif
_cod_data_source_block Comp_3_CL_2720
_cod_original_cell_volume 508.66(14)
_cod_database_code 7245431
_shelx_shelxl_version_number 2014/7
_shelx_space_group_comment
;
The symmetry employed for this shelxl refinement is uniquely defined
by the following loop, which should always be used as a source of
symmetry information in preference to the above space-group names.
They are only intended as comments.
;

loop_
_space_group_symop_operation_xyz
'x, y, z'
'-x, -y, -z'

loop_
_atom_site_label
_atom_site_type_symbol
_atom_site_fract_x
_atom_site_fract_y
_atom_site_fract_z
_atom_site_U_iso_or_equiv
_atom_site_adp_type
_atom_site_occupancy
_atom_site_site_symmetry_order
_atom_site_calc_flag
_atom_site_refinement_flags_posn
_atom_site_refinement_flags_adp
_atom_site_refinement_flags_occupancy
_atom_site_disorder_assembly
_atom_site_disorder_group
Cu1 Cu 0.5000 0.0000 0.5000 0.0367(3) Uani 1 2 d S . P . .
O1 O 0.2160(5) 0.0319(3) 0.4059(3) 0.0388(7) Uani 1 1 d . . . . .
O2 O -0.1177(5) 0.1297(3) 0.3830(3) 0.0497(8) Uani 1 1 d . . . . .
O3 O 0.5175(5) 0.1758(3) 0.6638(3) 0.0395(7) Uani 1 1 d . . . . .
O4 O 0.3960(6) 0.3737(3) 0.8052(3) 0.0545(8) Uani 1 1 d . . . . .
O5 O 0.6437(6) 0.3384(3) 0.3999(3) 0.0523(8) Uani 1 1 d . . . . .
H5 H 0.7461 0.2866 0.4020 0.078 Uiso 1 1 calc R U . . .
N1 N -0.1501(6) 0.2173(4) -0.1065(4) 0.0471(9) Uani 1 1 d . . . . .
H1 H -0.2490 0.1896 -0.1825 0.057 Uiso 1 1 calc R U . . .
N2 N 0.4953(6) 0.2767(3) 0.2732(3) 0.0401(8) Uani 1 1 d . . . . .
C1 C 0.0881(7) 0.1342(4) 0.4491(4) 0.0341(9) Uani 1 1 d . . . . .
C2 C 0.1761(7) 0.2663(4) 0.5824(4) 0.0386(10) Uani 1 1 d . . . . .
H2A H 0.2436 0.3434 0.5555 0.046 Uiso 1 1 calc R U . . .
H2B H 0.0185 0.2900 0.6285 0.046 Uiso 1 1 calc R U . . .
C3 C 0.3757(7) 0.2728(4) 0.6917(4) 0.0324(9) Uani 1 1 d . . . . .
C4 C 0.0225(9) 0.1368(5) -0.0981(4) 0.0499(11) Uani 1 1 d . . . . .
H4 H 0.0344 0.0527 -0.1744 0.060 Uiso 1 1 calc R U . . .
C5 C 0.1799(8) 0.1774(4) 0.0208(4) 0.0441(11) Uani 1 1 d . . . . .
H5A H 0.2972 0.1204 0.0262 0.053 Uiso 1 1 calc R U . . .
C6 C 0.1659(7) 0.3042(4) 0.1347(4) 0.0331(9) Uani 1 1 d . . . . .
C7 C -0.0165(7) 0.3839(4) 0.1213(4) 0.0420(10) Uani 1 1 d . . . . .
H7 H -0.0328 0.4687 0.1957 0.050 Uiso 1 1 calc R U . . .
C8 C -0.1718(8) 0.3384(4) -0.0006(4) 0.0435(11) Uani 1 1 d . . . . .
H8 H -0.2926 0.3925 -0.0090 0.052 Uiso 1 1 calc R U . . .
C9 C 0.3325(7) 0.3532(4) 0.2641(4) 0.0373(9) Uani 1 1 d . . . . .
H9 H 0.3204 0.4387 0.3387 0.045 Uiso 1 1 calc R U . . .

loop_
_atom_site_aniso_label
_atom_site_aniso_U_11
_atom_site_aniso_U_22
_atom_site_aniso_U_33
_atom_site_aniso_U_23
_atom_site_aniso_U_13
_atom_site_aniso_U_12
Cu1 0.0339(4) 0.0375(4) 0.0323(4) 0.0037(3) -0.0101(3) 0.0195(3)
O1 0.0371(15) 0.0388(16) 0.0354(15) 0.0043(12) -0.0066(12) 0.0238(13)
O2 0.0453(17) 0.0506(17) 0.0453(18) 0.0053(14) -0.0209(14) 0.0284(14)
O3 0.0394(15) 0.0392(15) 0.0347(15) 0.0043(12) -0.0087(12) 0.0241(13)
O4 0.073(2) 0.0470(18) 0.0344(17) -0.0001(14) -0.0137(15) 0.0348(16)
O5 0.0555(18) 0.0525(18) 0.0422(18) 0.0080(14) -0.0209(14) 0.0251(15)
N1 0.042(2) 0.063(2) 0.037(2) 0.0227(19) -0.0119(16) 0.0052(19)
N2 0.043(2) 0.045(2) 0.0315(18) 0.0134(16) -0.0093(15) 0.0154(16)
C1 0.035(2) 0.034(2) 0.033(2) 0.0127(17) -0.0017(17) 0.0119(18)
C2 0.039(2) 0.039(2) 0.036(2) 0.0085(18) -0.0059(18) 0.0222(19)
C3 0.034(2) 0.030(2) 0.030(2) 0.0077(17) -0.0022(17) 0.0097(17)
C4 0.061(3) 0.045(3) 0.034(2) 0.006(2) -0.006(2) 0.011(2)
C5 0.051(3) 0.041(2) 0.039(3) 0.013(2) -0.003(2) 0.019(2)
C6 0.033(2) 0.039(2) 0.031(2) 0.0167(18) -0.0007(17) 0.0112(18)
C7 0.043(2) 0.045(2) 0.039(2) 0.016(2) -0.002(2) 0.018(2)
C8 0.039(2) 0.053(3) 0.045(3) 0.024(2) -0.004(2) 0.016(2)
C9 0.041(2) 0.034(2) 0.035(2) 0.0098(18) -0.0057(18) 0.0147(19)

loop_
_atom_type_symbol
_atom_type_description
_atom_type_scat_dispersion_real
_atom_type_scat_dispersion_imag
_atom_type_scat_source
C C 0.0033 0.0016 'International Tables Vol C Tables 4.2.6.8 and 6.1.1.4'
H H 0.0000 0.0000 'International Tables Vol C Tables 4.2.6.8 and 6.1.1.4'
Cu Cu 0.3201 1.2651 'International Tables Vol C Tables 4.2.6.8 and 6.1.1.4'
N N 0.0061 0.0033 'International Tables Vol C Tables 4.2.6.8 and 6.1.1.4'
O O 0.0106 0.0060 'International Tables Vol C Tables 4.2.6.8 and 6.1.1.4'

loop_
_geom_angle_atom_site_label_1
_geom_angle_atom_site_label_2
_geom_angle_atom_site_label_3
_geom_angle
_geom_angle_site_symmetry_1
_geom_angle_site_symmetry_3
_geom_angle_publ_flag
O1 Cu1 O1 180.0 2_656 . ?
O1 Cu1 O3 94.20(10) 2_656 2_656 ?
O1 Cu1 O3 85.80(10) . 2_656 ?
O1 Cu1 O3 85.80(10) 2_656 . ?
O1 Cu1 O3 94.20(10) . . ?
O3 Cu1 O3 180.00(14) 2_656 . ?
C1 O1 Cu1 129.0(2) . . ?
C3 O3 Cu1 129.8(2) . . ?
C8 N1 C4 121.6(4) . . ?
C9 N2 O5 112.1(3) . . ?
O2 C1 O1 121.2(3) . . ?
O2 C1 C2 116.7(3) . . ?
O1 C1 C2 122.1(3) . . ?
C3 C2 C1 122.9(3) . . ?
O4 C3 O3 122.4(3) . . ?
O4 C3 C2 117.2(3) . . ?
O3 C3 C2 120.4(3) . . ?
N1 C4 C5 120.5(4) . . ?
C4 C5 C6 120.1(4) . . ?
C5 C6 C7 117.4(4) . . ?
C5 C6 C9 122.2(3) . . ?
C7 C6 C9 120.4(4) . . ?
C8 C7 C6 120.4(4) . . ?
N1 C8 C7 120.0(4) . . ?
N2 C9 C6 118.7(3) . . ?

loop_
_geom_bond_atom_site_label_1
_geom_bond_atom_site_label_2
_geom_bond_distance
_geom_bond_site_symmetry_2
_geom_bond_publ_flag
Cu1 O1 1.904(2) 2_656 ?
Cu1 O1 1.904(2) . ?
Cu1 O3 1.927(2) 2_656 ?
Cu1 O3 1.927(2) . ?
O1 C1 1.273(4) . ?
O2 C1 1.246(4) . ?
O3 C3 1.283(4) . ?
O4 C3 1.219(4) . ?
O5 N2 1.378(4) . ?
N1 C8 1.324(5) . ?
N1 C4 1.342(5) . ?
N2 C9 1.274(4) . ?
C1 C2 1.510(5) . ?
C2 C3 1.507(5) . ?
C4 C5 1.357(6) . ?
C5 C6 1.391(5) . ?
C6 C7 1.392(5) . ?
C6 C9 1.457(5) . ?
C7 C8 1.368(5) . ?

loop_
_geom_hbond_atom_site_label_D
_geom_hbond_atom_site_label_H
_geom_hbond_atom_site_label_A
_geom_hbond_distance_DH
_geom_hbond_distance_HA
_geom_hbond_distance_DA
_geom_hbond_angle_DHA
_geom_hbond_site_symmetry_A
O5 H5 O2 0.82 1.82 2.611(4) 162.2 1_655
N1 H1 O1 0.86 2.57 3.138(4) 124.2 2
N1 H1 O3 0.86 1.95 2.791(4) 165.9 1_454
C2 H2A O5 0.97 2.65 3.291(5) 123.6 .
C4 H4 O1 0.93 2.49 3.114(5) 124.6 2
C4 H4 O2 0.93 2.35 3.268(5) 168.6 2
C8 H8 O4 0.93 2.44 3.170(5) 135.3 1_454
C8 H8 O4 0.93 2.65 3.277(5) 125.1 2_566
